data_2022703
loop_
_publ_author_name
'Aristov, Michael M.'
'Geng, Han'
'Harris, James W.'
'Berry, John F.'

_publ_section_title
;
 Clarifying the structures of imidines: using crystallographic
 characterization to identify tautomers and localized systems of
 &#x3c0;-bonding.
;
_journal_coeditor_code EP3031
_journal_issue 'Pt 4'
_journal_name_full 'Acta crystallographica. Section C, Structural chemistry'
_journal_page_first 133
_journal_page_last 141
_journal_paper_doi 10.1107/S2053229623002036
_journal_volume 79
_journal_year 2023
_chemical_formula_iupac 'C5 H8 N2 O'
_chemical_formula_moiety 'C5 H8 N2 O'
_chemical_formula_sum 'C5 H8 N2 O'
_chemical_formula_weight 112.13
_chemical_name_systematic
;
6-Amino-4,5-dihydropyridin-2(3<i>H</i>)-one
;
_space_group_crystal_system triclinic
_space_group_IT_number 2
_space_group_name_Hall '-P 1'
_space_group_name_H-M_alt 'P -1'
_atom_sites_solution_hydrogens mixed
_atom_sites_solution_primary dual
_audit_creation_method
;
Olex2 1.2-beta
(compiled 2018.05.29 svn.r3508 for OlexSys, GUI svn.r5506)
;
_cell_angle_alpha 84.975(13)
_cell_angle_beta 71.693(13)
_cell_angle_gamma 63.889(12)
_cell_formula_units_Z 2
_cell_length_a 6.3296(19)
_cell_length_b 7.0222(19)
_cell_length_c 7.351(2)
_cell_measurement_reflns_used 2665
_cell_measurement_temperature 100(2)
_cell_measurement_theta_max 32.744
_cell_measurement_theta_min 2.924
_cell_volume 278.05(14)
_computing_cell_refinement
;
SAINT-Plus (Bruker, 2016)
;
_computing_data_collection
;
APEX3 (Bruker, 2016)
;
_computing_data_reduction
;
SAINT-Plus (Bruker, 2016)
;
_computing_molecular_graphics
;
OLEX2 (Dolomanov <i>et al.</i>, 2009)
;
_computing_publication_material
;
OLEX2 (Dolomanov <i>et al.</i>, 2009)
;
_computing_structure_refinement
;
SHELXL2018 (Sheldrick, 2015<i>b</i>)
;
_computing_structure_solution
;
SHELXT2014 (Sheldrick, 2015<i>a</i>)
;
_diffrn_ambient_temperature 100.0
_diffrn_detector 'charge-coupled device (CCD) area detector'
_diffrn_detector_area_resol_mean 7.9
_diffrn_measured_fraction_theta_full 0.999
_diffrn_measured_fraction_theta_max 0.962
_diffrn_measurement_device 'three-circle diffractometer'
_diffrn_measurement_device_type 'Bruker APEXII Quazar'
_diffrn_measurement_method '0.5\ \w and 0.5\ \f scans'
_diffrn_radiation_monochromator 'mirror optics'
_diffrn_radiation_probe x-ray
_diffrn_radiation_type MoK\a
_diffrn_radiation_wavelength 0.71073
_diffrn_reflns_av_R_equivalents 0.0336
_diffrn_reflns_av_unetI/netI 0.0315
_diffrn_reflns_limit_h_max 9
_diffrn_reflns_limit_h_min -9
_diffrn_reflns_limit_k_max 10
_diffrn_reflns_limit_k_min -10
_diffrn_reflns_limit_l_max 11
_diffrn_reflns_limit_l_min -11
_diffrn_reflns_number 9023
_diffrn_reflns_theta_full 25.000
_diffrn_reflns_theta_max 33.171
_diffrn_reflns_theta_min 2.924
_diffrn_source 'microfocus sealed X-ray tube'
_diffrn_standards_number 0
_exptl_absorpt_coefficient_mu 0.097
_exptl_absorpt_correction_T_max 0.9910
_exptl_absorpt_correction_T_min 0.9292
_exptl_absorpt_correction_type multi-scan
_exptl_absorpt_process_details
;
(SADABS; Bruker, 2016)
;
_exptl_crystal_colour colourless
_exptl_crystal_density_diffrn 1.339
_exptl_crystal_density_method 'not measured'
_exptl_crystal_description plate
_exptl_crystal_F_000 120
_exptl_crystal_size_max 0.161
_exptl_crystal_size_mid 0.051
_exptl_crystal_size_min 0.01
_refine_diff_density_max 0.442
_refine_diff_density_min -0.267
_refine_ls_extinction_method none
_refine_ls_goodness_of_fit_ref 1.059
_refine_ls_hydrogen_treatment mixed
_refine_ls_matrix_type full
_refine_ls_number_parameters 79
_refine_ls_number_reflns 2048
_refine_ls_number_restraints 0
_refine_ls_restrained_S_all 1.059
_refine_ls_R_factor_all 0.0550
_refine_ls_R_factor_gt 0.0426
_refine_ls_shift/su_max 0.000
_refine_ls_shift/su_mean 0.000
_refine_ls_structure_factor_coef Fsqd
_refine_ls_weighting_details 'w=1/[\s^2^(Fo^2^)+(0.0544P)^2^+0.1043P] where P=(Fo^2^+2Fc^2^)/3'
_refine_ls_weighting_scheme calc
_refine_ls_wR_factor_gt 0.1125
_refine_ls_wR_factor_ref 0.1195
_reflns_number_gt 1680
_reflns_number_total 2048
_reflns_threshold_expression 'I > 2\s(I)'
_cod_data_source_file ep3031sup1.cif
_cod_data_source_block 4
_cod_depositor_comments 'Adding full bibliography for 2022700--2022704.cif.'
_cod_original_cell_volume 278.06(14)
_cod_database_code 2022703
_cod_database_fobs_code 2022703
_shelx_space_group_comment
;
The symmetry employed for this shelxl refinement is uniquely defined
by the following loop, which should always be used as a source of
symmetry information in preference to the above space-group names.
They are only intended as comments.
;
_shelx_estimated_absorpt_t_min 0.985
_shelx_estimated_absorpt_t_max 0.999

loop_
_space_group_symop_operation_xyz
'x, y, z'
'-x, -y, -z'

loop_
_atom_site_type_symbol
_atom_site_label
_atom_site_fract_x
_atom_site_fract_y
_atom_site_fract_z
_atom_site_U_iso_or_equiv
_atom_site_adp_type
_atom_site_calc_flag
_atom_site_occupancy
_atom_site_disorder_assembly
_atom_site_disorder_group
O O1 0.37974(15) 0.77854(12) 0.28900(12) 0.01953(18) Uani d 1 . .
N N1 0.29468(15) 0.49662(13) 0.36116(12) 0.01259(17) Uani d 1 . .
N N2 0.21326(16) 0.20840(14) 0.41622(13) 0.01446(18) Uani d 1 . .
H H2A 0.061(3) 0.295(2) 0.486(2) 0.017 Uiso d 1 . .
H H2B 0.256(3) 0.071(2) 0.390(2) 0.017 Uiso d 1 . .
C C1 0.45505(18) 0.58343(16) 0.27751(14) 0.01306(19) Uani d 1 . .
C C2 0.72439(18) 0.44644(17) 0.16905(15) 0.0158(2) Uani d 1 . .
H H2C 0.828777 0.499108 0.204319 0.019 Uiso calc 1 . .
H H2D 0.749196 0.461186 0.029656 0.019 Uiso calc 1 . .
C C3 0.80909(17) 0.21259(16) 0.20960(15) 0.0150(2) Uani d 1 . .
H H3A 0.828669 0.190240 0.339314 0.018 Uiso calc 1 . .
H H3B 0.970881 0.126647 0.114773 0.018 Uiso calc 1 . .
C C4 0.61686(17) 0.14393(15) 0.19691(14) 0.01348(19) Uani d 1 . .
H H4A 0.610844 0.150894 0.063433 0.016 Uiso calc 1 . .
H H4B 0.661582 -0.004411 0.234345 0.016 Uiso calc 1 . .
C C5 0.36818(17) 0.28965(15) 0.32952(13) 0.01144(18) Uani d 1 . .

loop_
_atom_site_aniso_label
_atom_site_aniso_U_11
_atom_site_aniso_U_22
_atom_site_aniso_U_33
_atom_site_aniso_U_12
_atom_site_aniso_U_13
_atom_site_aniso_U_23
O1 0.0242(4) 0.0119(3) 0.0217(4) -0.0092(3) -0.0036(3) -0.0007(3)
N1 0.0127(3) 0.0107(4) 0.0140(4) -0.0056(3) -0.0025(3) -0.0007(3)
N2 0.0124(4) 0.0104(4) 0.0198(4) -0.0055(3) -0.0026(3) -0.0016(3)
C1 0.0157(4) 0.0129(4) 0.0113(4) -0.0073(3) -0.0031(3) -0.0005(3)
C2 0.0151(4) 0.0177(5) 0.0148(4) -0.0097(4) -0.0002(3) -0.0017(3)
C3 0.0106(4) 0.0157(4) 0.0171(4) -0.0052(3) -0.0020(3) -0.0037(3)
C4 0.0124(4) 0.0116(4) 0.0145(4) -0.0043(3) -0.0020(3) -0.0032(3)
C5 0.0114(4) 0.0114(4) 0.0118(4) -0.0046(3) -0.0043(3) -0.0001(3)

loop_
_atom_type_symbol
_atom_type_description
_atom_type_scat_dispersion_real
_atom_type_scat_dispersion_imag
_atom_type_scat_source
C C 0.0033 0.0016 'International Tables Vol C Tables 4.2.6.8 and 6.1.1.4'
H H 0.0000 0.0000 'International Tables Vol C Tables 4.2.6.8 and 6.1.1.4'
N N 0.0061 0.0033 'International Tables Vol C Tables 4.2.6.8 and 6.1.1.4'
O O 0.0106 0.0060 'International Tables Vol C Tables 4.2.6.8 and 6.1.1.4'

loop_
_geom_angle_atom_site_label_1
_geom_angle_atom_site_label_2
_geom_angle_atom_site_label_3
_geom_angle_site_symmetry_1
_geom_angle_site_symmetry_3
_geom_angle
_geom_angle_publ_flag
C5 N1 C1 . . 119.36(9) ?
H2A N2 H2B . . 121.2(14) ?
C5 N2 H2A . . 118.9(9) ?
C5 N2 H2B . . 119.3(9) ?
O1 C1 N1 . . 119.52(9) ?
O1 C1 C2 . . 118.85(9) ?
N1 C1 C2 . . 121.63(9) ?
C1 C2 H2C . . 108.9 ?
C1 C2 H2D . . 108.9 ?
C1 C2 C3 . . 113.27(8) ?
H2C C2 H2D . . 107.7 ?
C3 C2 H2C . . 108.9 ?
C3 C2 H2D . . 108.9 ?
C2 C3 H3A . . 109.9 ?
C2 C3 H3B . . 109.9 ?
C2 C3 C4 . . 108.86(8) ?
H3A C3 H3B . . 108.3 ?
C4 C3 H3A . . 109.9 ?
C4 C3 H3B . . 109.9 ?
C3 C4 H4A . . 109.9 ?
C3 C4 H4B . . 109.9 ?
H4A C4 H4B . . 108.3 ?
C5 C4 C3 . . 108.86(8) ?
C5 C4 H4A . . 109.9 ?
C5 C4 H4B . . 109.9 ?
N1 C5 C4 . . 123.80(8) ?
N2 C5 N1 . . 118.26(9) ?
N2 C5 C4 . . 117.93(9) ?

loop_
_geom_bond_atom_site_label_1
_geom_bond_atom_site_label_2
_geom_bond_site_symmetry_2
_geom_bond_distance
_geom_bond_publ_flag
O1 C1 . 1.2376(12) ?
N1 C1 . 1.3663(13) ?
N1 C5 . 1.3338(13) ?
N2 H2A . 0.887(16) ?
N2 H2B . 0.903(15) ?
N2 C5 . 1.3151(13) ?
C1 C2 . 1.5180(15) ?
C2 H2C . 0.9900 ?
C2 H2D . 0.9900 ?
C2 C3 . 1.5207(15) ?
C3 H3A . 0.9900 ?
C3 H3B . 0.9900 ?
C3 C4 . 1.5223(14) ?
C4 H4A . 0.9900 ?
C4 H4B . 0.9900 ?
C4 C5 . 1.5060(14) ?

loop_
_geom_hbond_atom_site_label_D
_geom_hbond_atom_site_label_H
_geom_hbond_atom_site_label_A
_geom_hbond_site_symmetry_A
_geom_hbond_distance_DH
_geom_hbond_distance_HA
_geom_hbond_distance_DA
_geom_hbond_angle_DHA
_geom_hbond_publ_flag
N2 H2A N1 2_566 0.887(16) 2.068(16) 2.9550(15) 177.6(13) yes
N2 H2B O1 1_545 0.903(15) 1.965(16) 2.8588(14) 170.1(14) yes

loop_
_geom_torsion_atom_site_label_1
_geom_torsion_atom_site_label_2
_geom_torsion_atom_site_label_3
_geom_torsion_atom_site_label_4
_geom_torsion_site_symmetry_1
_geom_torsion_site_symmetry_2
_geom_torsion_site_symmetry_3
_geom_torsion_site_symmetry_4
_geom_torsion
_geom_torsion_publ_flag
O1 C1 C2 C3 . . . . 164.67(9) ?
N1 C1 C2 C3 . . . . -15.73(13) ?
C1 N1 C5 N2 . . . . 177.95(8) ?
C1 N1 C5 C4 . . . . -3.33(14) ?
C1 C2 C3 C4 . . . . 46.55(11) ?
C2 C3 C4 C5 . . . . -54.51(11) ?
C3 C4 C5 N1 . . . . 35.61(12) ?
C3 C4 C5 N2 . . . . -145.67(9) ?
C5 N1 C1 O1 . . . . 172.09(9) ?
C5 N1 C1 C2 . . . . -7.50(14) ?
